data_1574056
loop_
_publ_author_name
'He, Ze-Liang'
'Li, Li'
'Chen, Zhi-Chao'
'Du, Wei'
'Chen, Ying-Chun'

_publ_section_title
;
 Palladium-catalysed asymmetric cascade transformations of 4-alken-2-ynyl
 carbonates to construct complex frameworks.
;
_journal_issue 7
_journal_name_full 'Chemical science'
_journal_page_first 3124
_journal_page_last 3129
_journal_paper_doi 10.1039/d4sc07823c
_journal_volume 16
_journal_year 2025
_chemical_absolute_configuration ad
_chemical_formula_moiety 'C36 H32 N2 O3 S'
_chemical_formula_sum 'C36 H32 N2 O3 S'
_chemical_formula_weight 572.69
_space_group_crystal_system tetragonal
_space_group_IT_number 96
_space_group_name_Hall 'P 4nw 2abw'
_space_group_name_H-M_alt 'P 43 21 2'
_atom_sites_solution_hydrogens geom
_atom_sites_solution_primary dual
_audit_creation_date 2024-05-27
_audit_creation_method
;
Olex2 1.3
(compiled 2020.11.12 svn.r5f609507 for OlexSys, GUI svn.r6408)
;
_audit_update_record
;
2024-09-01 deposited with the CCDC.	2025-01-16 downloaded from the CCDC.
;
_cell_angle_alpha 90
_cell_angle_beta 90
_cell_angle_gamma 90
_cell_formula_units_Z 8
_cell_length_a 12.4257(6)
_cell_length_b 12.4257(6)
_cell_length_c 42.988(4)
_cell_measurement_reflns_used 6118
_cell_measurement_temperature 303(2)
_cell_measurement_theta_max 21.945
_cell_measurement_theta_min 2.318
_cell_volume 6637.3(8)
_computing_cell_refinement 'SAINT V8.40B (?, 2016)'
_computing_data_reduction 'SAINT V8.40B (?, 2016)'
_computing_molecular_graphics 'Olex2 1.3 (Dolomanov et al., 2009)'
_computing_publication_material 'Olex2 1.3 (Dolomanov et al., 2009)'
_computing_structure_refinement 'SHELXL 2014/7 (Sheldrick, 2015)'
_computing_structure_solution 'SHELXT 2018/2 (Sheldrick, 2018)'
_diffrn_ambient_temperature 303.0
_diffrn_measured_fraction_theta_full 0.998
_diffrn_measured_fraction_theta_max 0.997
_diffrn_measurement_device_type 'Bruker APEX-II CCD'
_diffrn_measurement_method '\f and \w scans'
_diffrn_radiation_type MoK\a
_diffrn_radiation_wavelength 0.71073
_diffrn_reflns_av_R_equivalents 0.0566
_diffrn_reflns_av_unetI/netI 0.0770
_diffrn_reflns_Laue_measured_fraction_full 0.998
_diffrn_reflns_Laue_measured_fraction_max 0.997
_diffrn_reflns_limit_h_max 15
_diffrn_reflns_limit_h_min -12
_diffrn_reflns_limit_k_max 11
_diffrn_reflns_limit_k_min -16
_diffrn_reflns_limit_l_max 41
_diffrn_reflns_limit_l_min -55
_diffrn_reflns_number 22897
_diffrn_reflns_point_group_measured_fraction_full 0.998
_diffrn_reflns_point_group_measured_fraction_max 0.994
_diffrn_reflns_theta_full 25.242
_diffrn_reflns_theta_max 27.447
_diffrn_reflns_theta_min 1.893
_diffrn_source_current 1.4
_diffrn_source_power 0.07
_diffrn_source_voltage 50.0
_diffrn_standards_number 0
_exptl_absorpt_coefficient_mu 0.133
_exptl_absorpt_correction_T_max 0.7456
_exptl_absorpt_correction_T_min 0.6781
_exptl_absorpt_correction_type multi-scan
_exptl_absorpt_process_details
;
SADABS-2016/2 (Bruker,2016/2) was used for absorption correction.
wR2(int) was 0.0768 before and 0.0551 after correction.
The Ratio of minimum to maximum transmission is 0.9095.
The \l/2 correction factor is Not present.
;
_exptl_crystal_colour 'clear yellowish yellow'
_exptl_crystal_colour_lustre clear
_exptl_crystal_colour_modifier yellowish
_exptl_crystal_colour_primary yellow
_exptl_crystal_density_diffrn 1.146
_exptl_crystal_description block
_exptl_crystal_F_000 2416
_exptl_crystal_size_max 0.48
_exptl_crystal_size_mid 0.42
_exptl_crystal_size_min 0.26
_refine_diff_density_max 0.144
_refine_diff_density_min -0.215
_refine_diff_density_rms 0.035
_refine_ls_abs_structure_details
;
 Flack x determined using 1165 quotients [(I+)-(I-)]/[(I+)+(I-)]
 (Parsons, Flack and Wagner, Acta Cryst. B69 (2013) 249-259).
;
_refine_ls_abs_structure_Flack 0.00(6)
_refine_ls_extinction_method none
_refine_ls_goodness_of_fit_ref 0.985
_refine_ls_hydrogen_treatment constr
_refine_ls_matrix_type full
_refine_ls_number_parameters 381
_refine_ls_number_reflns 7524
_refine_ls_number_restraints 7
_refine_ls_restrained_S_all 0.985
_refine_ls_R_factor_all 0.1202
_refine_ls_R_factor_gt 0.0542
_refine_ls_shift/su_max 0.001
_refine_ls_shift/su_mean 0.000
_refine_ls_structure_factor_coef Fsqd
_refine_ls_weighting_details 'w=1/[\s^2^(Fo^2^)+(0.0530P)^2^] where P=(Fo^2^+2Fc^2^)/3'
_refine_ls_weighting_scheme calc
_refine_ls_wR_factor_gt 0.1043
_refine_ls_wR_factor_ref 0.1296
_reflns_Friedel_coverage 0.710
_reflns_Friedel_fraction_full 0.998
_reflns_Friedel_fraction_max 0.990
_reflns_number_gt 4097
_reflns_number_total 7524
_reflns_threshold_expression 'I > 2\s(I)'
_cod_data_source_file d4sc07823c2.cif
_cod_data_source_block 12g
_cod_original_cell_volume 6637.3(9)
_cod_database_code 1574056
_shelx_shelxl_version_number 2014/7
_shelx_space_group_comment
;
The symmetry employed for this shelxl refinement is uniquely defined
by the following loop, which should always be used as a source of
symmetry information in preference to the above space-group names.
They are only intended as comments.
;
_shelx_estimated_absorpt_t_max 0.966
_shelx_estimated_absorpt_t_min 0.939
_olex2_refinement_description
;
1. Fixed Uiso
 At 1.2 times of:
  All C(H) groups, All C(H,H) groups
 At 1.5 times of:
  All C(H,H,H) groups
2. Rigid bond restraints
 S1, O3
 with sigma for 1-2 distances of 0.001 and sigma for 1-3 distances of 0.001
3. Uiso/Uaniso restraints and constraints
O3 \\sim S1: within 1.7A with sigma of 0.01 and sigma for terminal atoms of
0.02 within 1.7A
4.a Ternary CH refined with riding coordinates:
 C6(H6), C7(H7)
4.b Secondary CH2 refined with riding coordinates:
 C17(H17A,H17B), C18(H18A,H18B)
4.c Aromatic/amide H refined with riding coordinates:
 C3(H3), C4(H4), C9(H9), C10(H10), C11(H11), C13(H13), C14(H14), C15(H15),
 C16(H16), C20(H20), C21(H21), C22(H22), C23(H23), C24(H24), C25(H25), C30(H30),
  C31(H31), C32(H32)
4.d X=CH2 refined with riding coordinates:
 C36(H36A,H36B)
4.e Idealised Me refined as rotating group:
 C1(H1A,H1B,H1C), C28(H28A,H28B,H28C)
;
_smtbx_masks_special_details
;
A solvent mask was calculated and 196 electrons were 
found in a volume of 1000\%A^3^ in 2 voids per unit cell. 
This is consistent with the presence of 
1[n-Hexane] per Asymmetric Unit 
which account for 4 electrons 
per unit cell.
;
_smtbx_masks_void_probe_radius 1.2
_smtbx_masks_void_truncation_radius 1.2
_olex2_submission_special_instructions 'No special instructions were received'

loop_
_space_group_symop_operation_xyz
'x, y, z'
'-y+1/2, x+1/2, z+3/4'
'y+1/2, -x+1/2, z+1/4'
'x+1/2, -y+1/2, -z+1/4'
'-x+1/2, y+1/2, -z+3/4'
'-x, -y, z+1/2'
'y, x, -z'
'-y, -x, -z+1/2'

loop_
_atom_site_label
_atom_site_type_symbol
_atom_site_fract_x
_atom_site_fract_y
_atom_site_fract_z
_atom_site_U_iso_or_equiv
_atom_site_adp_type
_atom_site_occupancy
_atom_site_site_symmetry_order
_atom_site_calc_flag
_atom_site_refinement_flags_posn
_atom_site_refinement_flags_adp
_atom_site_refinement_flags_occupancy
_atom_site_disorder_assembly
_atom_site_disorder_group
S1 S 0.36842(9) 0.27236(8) 0.61622(3) 0.0634(3) Uani 1 1 d . U . . .
C36 C 0.7118(3) 0.7066(3) 0.64670(10) 0.0731(14) Uani 1 1 d . . . . .
H36A H 0.7831 0.6839 0.6469 0.088 Uiso 1 1 calc R U . . .
H36B H 0.6958 0.7794 0.6449 0.088 Uiso 1 1 calc R U . . .
O2 O 0.4799(2) 0.7559(2) 0.60222(7) 0.0581(7) Uani 1 1 d . . . . .
O3 O 0.4596(3) 0.2083(2) 0.60825(8) 0.0846(10) Uani 1 1 d . U . . .
O4 O 0.2673(2) 0.2202(2) 0.62151(8) 0.0895(11) Uani 1 1 d . . . . .
N1 N 0.4000(2) 0.3381(2) 0.64818(7) 0.0467(8) Uani 1 1 d . . . . .
C33 C 0.5431(3) 0.4731(3) 0.65044(9) 0.0449(9) Uani 1 1 d . . . . .
C35 C 0.5122(3) 0.6644(2) 0.65212(9) 0.0432(9) Uani 1 1 d . . . . .
C34 C 0.3234(3) 0.4166(3) 0.65953(9) 0.0453(9) Uani 1 1 d . . . . .
N5 N 0.4656(3) 0.8462(2) 0.64843(8) 0.0568(8) Uani 1 1 d . . . . .
C1 C 0.2894(7) 0.6220(6) 0.52102(18) 0.197(4) Uani 1 1 d . . . . .
H1A H 0.2595 0.5910 0.5025 0.295 Uiso 1 1 calc R U . . .
H1B H 0.3564 0.6565 0.5161 0.295 Uiso 1 1 calc R U . . .
H1C H 0.2402 0.6741 0.5293 0.295 Uiso 1 1 calc R U . . .
C2 C 0.3089(7) 0.5330(4) 0.54521(17) 0.112(2) Uani 1 1 d . . . . .
C3 C 0.2346(5) 0.5061(4) 0.56654(15) 0.1048(18) Uani 1 1 d . . . . .
H3 H 0.1701 0.5440 0.5670 0.126 Uiso 1 1 calc R U . . .
C4 C 0.2499(4) 0.4253(4) 0.58758(11) 0.0814(14) Uani 1 1 d . . . . .
H4 H 0.1959 0.4077 0.6017 0.098 Uiso 1 1 calc R U . . .
C5 C 0.3463(4) 0.3699(3) 0.58782(10) 0.0638(12) Uani 1 1 d . . . . .
C6 C 0.5146(3) 0.3581(3) 0.65641(9) 0.0469(9) Uani 1 1 d . . . . .
H6 H 0.5605 0.3118 0.6436 0.056 Uiso 1 1 calc R U . . .
C7 C 0.4565(2) 0.5554(2) 0.64358(9) 0.0400(8) Uani 1 1 d . . . . .
H7 H 0.4463 0.5556 0.6210 0.048 Uiso 1 1 calc R U . . .
C8 C 0.4944(3) 0.7114(3) 0.68380(9) 0.0472(9) Uani 1 1 d . . . . .
C9 C 0.5045(3) 0.6681(3) 0.71308(11) 0.0670(12) Uani 1 1 d . . . . .
H9 H 0.5206 0.5955 0.7157 0.080 Uiso 1 1 calc R U . . .
C10 C 0.4900(4) 0.7351(4) 0.73896(11) 0.0906(16) Uani 1 1 d . . . . .
H10 H 0.4945 0.7065 0.7589 0.109 Uiso 1 1 calc R U . . .
C11 C 0.4690(5) 0.8436(4) 0.73504(14) 0.1014(18) Uani 1 1 d . . . . .
H11 H 0.4618 0.8876 0.7524 0.122 Uiso 1 1 calc R U . . .
C12 C 0.3497(2) 0.5255(3) 0.65771(8) 0.0406(8) Uani 1 1 d . . . . .
C13 C 0.2724(3) 0.5998(3) 0.66711(9) 0.0525(10) Uani 1 1 d . . . . .
H13 H 0.2876 0.6730 0.6660 0.063 Uiso 1 1 calc R U . . .
C14 C 0.1738(3) 0.5663(4) 0.67802(10) 0.0627(12) Uani 1 1 d . . . . .
H14 H 0.1224 0.6169 0.6838 0.075 Uiso 1 1 calc R U . . .
C15 C 0.1510(3) 0.4579(4) 0.68041(10) 0.0657(12) Uani 1 1 d . . . . .
H15 H 0.0847 0.4358 0.6882 0.079 Uiso 1 1 calc R U . . .
C16 C 0.2260(3) 0.3821(3) 0.67137(10) 0.0586(11) Uani 1 1 d . . . . .
H16 H 0.2112 0.3090 0.6732 0.070 Uiso 1 1 calc R U . . .
C17 C 0.5302(3) 0.3282(3) 0.69065(10) 0.0547(10) Uani 1 1 d . . . . .
H17A H 0.6047 0.3407 0.6963 0.066 Uiso 1 1 calc R U . . .
H17B H 0.4859 0.3751 0.7033 0.066 Uiso 1 1 calc R U . . .
C18 C 0.5014(3) 0.2115(3) 0.69787(10) 0.0660(12) Uani 1 1 d . . . . .
H18A H 0.4271 0.1986 0.6920 0.079 Uiso 1 1 calc R U . . .
H18B H 0.5464 0.1644 0.6854 0.079 Uiso 1 1 calc R U . . .
C19 C 0.5158(4) 0.1837(3) 0.73182(11) 0.0626(12) Uani 1 1 d . . . . .
C20 C 0.4305(5) 0.1737(5) 0.75135(16) 0.1082(19) Uani 1 1 d . . . . .
H20 H 0.3614 0.1852 0.7437 0.130 Uiso 1 1 calc R U . . .
C21 C 0.4444(7) 0.1466(6) 0.78273(16) 0.133(2) Uani 1 1 d . . . . .
H21 H 0.3850 0.1374 0.7956 0.159 Uiso 1 1 calc R U . . .
C22 C 0.5436(8) 0.1341(4) 0.79384(15) 0.108(2) Uani 1 1 d . . . . .
H22 H 0.5532 0.1193 0.8149 0.130 Uiso 1 1 calc R U . . .
C23 C 0.6293(7) 0.1426(5) 0.77539(17) 0.121(2) Uani 1 1 d . . . . .
H23 H 0.6982 0.1318 0.7833 0.145 Uiso 1 1 calc R U . . .
C24 C 0.6147(5) 0.1674(4) 0.74454(14) 0.0959(16) Uani 1 1 d . . . . .
H24 H 0.6749 0.1733 0.7318 0.115 Uiso 1 1 calc R U . . .
C25 C 0.6400(3) 0.5191(3) 0.65195(10) 0.0562(10) Uani 1 1 d . . . . .
H25 H 0.7039 0.4813 0.6546 0.067 Uiso 1 1 calc R U . . .
C26 C 0.6334(3) 0.6355(3) 0.64896(9) 0.0513(10) Uani 1 1 d . . . . .
C27 C 0.4845(3) 0.7578(3) 0.63046(11) 0.0466(9) Uani 1 1 d . . . . .
C28 C 0.4464(4) 0.9533(3) 0.63601(11) 0.0787(14) Uani 1 1 d . . . . .
H28A H 0.4492 0.9510 0.6137 0.118 Uiso 1 1 calc R U . . .
H28B H 0.5006 1.0017 0.6436 0.118 Uiso 1 1 calc R U . . .
H28C H 0.3768 0.9781 0.6425 0.118 Uiso 1 1 calc R U . . .
C29 C 0.4711(3) 0.8200(3) 0.68052(11) 0.0578(11) Uani 1 1 d . . . . .
C30 C 0.4586(4) 0.8872(3) 0.70566(12) 0.0822(15) Uani 1 1 d . . . . .
H30 H 0.4436 0.9600 0.7030 0.099 Uiso 1 1 calc R U . . .
C31 C 0.4244(4) 0.3954(4) 0.56739(14) 0.0899(16) Uani 1 1 d . . . . .
H31 H 0.4902 0.3598 0.5679 0.108 Uiso 1 1 calc R U . . .
C32 C 0.4054(6) 0.4763(6) 0.54534(15) 0.121(2) Uani 1 1 d . . . . .
H32 H 0.4580 0.4923 0.5306 0.146 Uiso 1 1 calc R U . . .

loop_
_atom_site_aniso_label
_atom_site_aniso_U_11
_atom_site_aniso_U_22
_atom_site_aniso_U_33
_atom_site_aniso_U_23
_atom_site_aniso_U_13
_atom_site_aniso_U_12
S1 0.0756(7) 0.0428(5) 0.0716(8) -0.0128(5) -0.0141(6) -0.0006(5)
C36 0.047(2) 0.064(3) 0.109(4) 0.011(3) 0.007(2) -0.011(2)
O2 0.0572(16) 0.0616(16) 0.0554(19) 0.0098(15) 0.0002(15) -0.0003(13)
O3 0.101(2) 0.0580(17) 0.095(3) -0.0297(16) -0.0158(18) 0.0216(14)
O4 0.084(2) 0.075(2) 0.110(3) -0.0102(18) -0.0197(19) -0.0378(17)
N1 0.0461(17) 0.0408(16) 0.053(2) -0.0060(15) -0.0089(15) -0.0030(13)
C33 0.0382(19) 0.0431(19) 0.053(3) 0.0010(17) 0.0001(17) 0.0014(15)
C35 0.0407(19) 0.0401(18) 0.049(3) 0.0031(17) -0.0001(17) -0.0015(15)
C34 0.0393(19) 0.045(2) 0.052(3) 0.0012(18) -0.0033(18) -0.0035(15)
N5 0.069(2) 0.0387(17) 0.063(2) 0.0006(16) -0.0031(18) 0.0029(15)
C1 0.282(11) 0.140(6) 0.167(8) 0.078(6) 0.005(7) 0.032(7)
C2 0.157(6) 0.074(4) 0.105(5) 0.020(4) 0.003(5) 0.006(4)
C3 0.128(5) 0.093(4) 0.093(5) -0.001(4) -0.017(4) 0.035(4)
C4 0.090(4) 0.083(3) 0.071(4) 0.007(3) -0.014(3) 0.021(3)
C5 0.078(3) 0.055(2) 0.058(3) -0.017(2) -0.007(2) -0.002(2)
C6 0.045(2) 0.0402(19) 0.056(3) 0.0012(18) -0.0012(18) 0.0031(16)
C7 0.0367(18) 0.0366(17) 0.047(2) 0.0009(16) -0.0016(16) 0.0009(14)
C8 0.052(2) 0.044(2) 0.046(3) -0.0019(19) -0.0023(19) -0.0059(16)
C9 0.086(3) 0.054(2) 0.061(3) -0.002(2) -0.003(3) -0.007(2)
C10 0.140(5) 0.081(3) 0.050(3) -0.004(3) 0.001(3) -0.011(3)
C11 0.167(5) 0.071(3) 0.066(4) -0.020(3) 0.003(4) -0.013(3)
C12 0.0336(17) 0.0461(19) 0.042(2) -0.0013(16) -0.0037(16) -0.0002(16)
C13 0.0422(19) 0.054(2) 0.061(3) -0.0007(19) -0.0005(19) 0.0061(18)
C14 0.041(2) 0.076(3) 0.071(3) -0.001(2) 0.003(2) 0.010(2)
C15 0.0369(19) 0.089(3) 0.071(3) 0.001(3) 0.003(2) -0.009(2)
C16 0.049(2) 0.061(2) 0.066(3) 0.003(2) -0.001(2) -0.014(2)
C17 0.056(2) 0.0400(19) 0.068(3) 0.0014(19) -0.016(2) -0.0032(17)
C18 0.087(3) 0.050(2) 0.061(3) 0.005(2) -0.012(2) -0.005(2)
C19 0.085(3) 0.048(2) 0.055(3) 0.003(2) -0.012(3) 0.002(2)
C20 0.105(4) 0.135(5) 0.085(5) 0.007(4) -0.004(4) 0.026(3)
C21 0.167(7) 0.156(6) 0.074(5) 0.005(5) 0.018(5) 0.033(5)
C22 0.194(7) 0.059(3) 0.071(5) 0.007(3) -0.017(5) 0.019(4)
C23 0.154(6) 0.112(5) 0.095(6) 0.012(4) -0.064(5) 0.013(5)
C24 0.096(4) 0.110(4) 0.082(4) 0.012(3) -0.025(3) 0.002(3)
C25 0.0374(19) 0.049(2) 0.082(3) 0.007(2) 0.0008(19) 0.0066(17)
C26 0.042(2) 0.051(2) 0.061(3) 0.008(2) -0.0020(19) -0.0037(18)
C27 0.0367(18) 0.046(2) 0.057(3) 0.006(2) -0.002(2) -0.0016(15)
C28 0.101(3) 0.037(2) 0.098(4) 0.009(2) -0.004(3) 0.003(2)
C29 0.066(3) 0.046(2) 0.062(3) -0.003(2) 0.003(2) -0.0045(19)
C30 0.117(4) 0.047(2) 0.082(4) -0.018(3) 0.009(3) -0.001(3)
C31 0.096(4) 0.080(3) 0.094(5) 0.006(3) 0.008(3) 0.002(3)
C32 0.137(6) 0.127(5) 0.101(5) 0.029(4) 0.025(4) -0.004(4)

loop_
_atom_type_symbol
_atom_type_description
_atom_type_scat_dispersion_real
_atom_type_scat_dispersion_imag
_atom_type_scat_source
C C 0.0033 0.0016 'International Tables Vol C Tables 4.2.6.8 and 6.1.1.4'
H H 0.0000 0.0000 'International Tables Vol C Tables 4.2.6.8 and 6.1.1.4'
N N 0.0061 0.0033 'International Tables Vol C Tables 4.2.6.8 and 6.1.1.4'
O O 0.0106 0.0060 'International Tables Vol C Tables 4.2.6.8 and 6.1.1.4'
S S 0.1246 0.1234 'International Tables Vol C Tables 4.2.6.8 and 6.1.1.4'

loop_
_geom_angle_atom_site_label_1
_geom_angle_atom_site_label_2
_geom_angle_atom_site_label_3
_geom_angle
_geom_angle_site_symmetry_1
_geom_angle_site_symmetry_3
_geom_angle_publ_flag
O3 S1 O4 118.82(18) . . ?
O3 S1 N1 106.76(16) . . ?
O3 S1 C5 110.2(2) . . ?
O4 S1 N1 107.55(18) . . ?
O4 S1 C5 106.7(2) . . ?
N1 S1 C5 106.10(17) . . ?
H36A C36 H36B 120.0 . . ?
C26 C36 H36A 120.0 . . ?
C26 C36 H36B 120.0 . . ?
C34 N1 S1 117.3(2) . . ?
C34 N1 C6 115.9(3) . . ?
C6 N1 S1 120.6(2) . . ?
C6 C33 C7 120.7(3) . . ?
C25 C33 C6 128.0(3) . . ?
C25 C33 C7 111.2(3) . . ?
C8 C35 C7 119.1(3) . . ?
C8 C35 C26 108.2(3) . . ?
C8 C35 C27 103.0(3) . . ?
C26 C35 C7 102.0(3) . . ?
C27 C35 C7 114.5(3) . . ?
C27 C35 C26 109.9(3) . . ?
C12 C34 N1 118.8(3) . . ?
C16 C34 N1 119.4(3) . . ?
C16 C34 C12 121.8(3) . . ?
C27 N5 C28 123.9(4) . . ?
C27 N5 C29 110.9(3) . . ?
C29 N5 C28 125.1(3) . . ?
H1A C1 H1B 109.5 . . ?
H1A C1 H1C 109.5 . . ?
H1B C1 H1C 109.5 . . ?
C2 C1 H1A 109.5 . . ?
C2 C1 H1B 109.5 . . ?
C2 C1 H1C 109.5 . . ?
C3 C2 C1 122.2(7) . . ?
C3 C2 C32 117.6(6) . . ?
C32 C2 C1 120.2(7) . . ?
C2 C3 H3 118.7 . . ?
C2 C3 C4 122.7(6) . . ?
C4 C3 H3 118.7 . . ?
C3 C4 H4 120.2 . . ?
C3 C4 C5 119.5(5) . . ?
C5 C4 H4 120.2 . . ?
C4 C5 S1 119.3(4) . . ?
C31 C5 S1 120.5(4) . . ?
C31 C5 C4 120.2(5) . . ?
N1 C6 C33 110.2(3) . . ?
N1 C6 H6 109.0 . . ?
N1 C6 C17 108.0(3) . . ?
C33 C6 H6 109.0 . . ?
C33 C6 C17 111.5(3) . . ?
C17 C6 H6 109.0 . . ?
C33 C7 C35 102.9(3) . . ?
C33 C7 H7 106.7 . . ?
C35 C7 H7 106.7 . . ?
C12 C7 C33 112.4(3) . . ?
C12 C7 C35 120.6(3) . . ?
C12 C7 H7 106.7 . . ?
C9 C8 C35 131.7(3) . . ?
C9 C8 C29 119.5(4) . . ?
C29 C8 C35 108.5(4) . . ?
C8 C9 H9 120.6 . . ?
C8 C9 C10 118.8(4) . . ?
C10 C9 H9 120.6 . . ?
C9 C10 H10 119.8 . . ?
C11 C10 C9 120.4(5) . . ?
C11 C10 H10 119.8 . . ?
C10 C11 H11 119.6 . . ?
C30 C11 C10 120.8(5) . . ?
C30 C11 H11 119.6 . . ?
C34 C12 C7 118.0(3) . . ?
C13 C12 C34 117.8(3) . . ?
C13 C12 C7 124.1(3) . . ?
C12 C13 H13 119.6 . . ?
C14 C13 C12 120.8(3) . . ?
C14 C13 H13 119.6 . . ?
C13 C14 H14 119.9 . . ?
C13 C14 C15 120.2(4) . . ?
C15 C14 H14 119.9 . . ?
C14 C15 H15 119.8 . . ?
C14 C15 C16 120.4(4) . . ?
C16 C15 H15 119.8 . . ?
C34 C16 H16 120.5 . . ?
C15 C16 C34 118.9(4) . . ?
C15 C16 H16 120.5 . . ?
C6 C17 H17A 108.9 . . ?
C6 C17 H17B 108.9 . . ?
H17A C17 H17B 107.7 . . ?
C18 C17 C6 113.4(3) . . ?
C18 C17 H17A 108.9 . . ?
C18 C17 H17B 108.9 . . ?
C17 C18 H18A 109.1 . . ?
C17 C18 H18B 109.1 . . ?
H18A C18 H18B 107.8 . . ?
C19 C18 C17 112.7(3) . . ?
C19 C18 H18A 109.1 . . ?
C19 C18 H18B 109.1 . . ?
C20 C19 C18 121.8(5) . . ?
C20 C19 C24 116.3(5) . . ?
C24 C19 C18 122.0(5) . . ?
C19 C20 H20 119.3 . . ?
C19 C20 C21 121.5(6) . . ?
C21 C20 H20 119.3 . . ?
C20 C21 H21 120.4 . . ?
C22 C21 C20 119.2(7) . . ?
C22 C21 H21 120.4 . . ?
C21 C22 H22 119.4 . . ?
C21 C22 C23 121.2(7) . . ?
C23 C22 H22 119.4 . . ?
C22 C23 H23 120.4 . . ?
C22 C23 C24 119.1(7) . . ?
C24 C23 H23 120.4 . . ?
C19 C24 C23 122.8(6) . . ?
C19 C24 H24 118.6 . . ?
C23 C24 H24 118.6 . . ?
C33 C25 H25 124.1 . . ?
C33 C25 C26 111.8(3) . . ?
C26 C25 H25 124.1 . . ?
C36 C26 C35 124.6(3) . . ?
C36 C26 C25 129.2(4) . . ?
C25 C26 C35 106.0(3) . . ?
O2 C27 C35 127.2(3) . . ?
O2 C27 N5 125.0(3) . . ?
N5 C27 C35 107.8(3) . . ?
N5 C28 H28A 109.5 . . ?
N5 C28 H28B 109.5 . . ?
N5 C28 H28C 109.5 . . ?
H28A C28 H28B 109.5 . . ?
H28A C28 H28C 109.5 . . ?
H28B C28 H28C 109.5 . . ?
C8 C29 N5 109.4(4) . . ?
C30 C29 N5 128.2(4) . . ?
C30 C29 C8 122.4(4) . . ?
C11 C30 H30 121.0 . . ?
C29 C30 C11 118.0(4) . . ?
C29 C30 H30 121.0 . . ?
C5 C31 H31 120.4 . . ?
C5 C31 C32 119.3(5) . . ?
C32 C31 H31 120.4 . . ?
C2 C32 C31 120.7(6) . . ?
C2 C32 H32 119.6 . . ?
C31 C32 H32 119.6 . . ?

loop_
_geom_bond_atom_site_label_1
_geom_bond_atom_site_label_2
_geom_bond_distance
_geom_bond_site_symmetry_2
_geom_bond_publ_flag
S1 O3 1.427(3) . ?
S1 O4 1.432(3) . ?
S1 N1 1.646(3) . ?
S1 C5 1.742(5) . ?
C36 H36A 0.9300 . ?
C36 H36B 0.9300 . ?
C36 C26 1.319(5) . ?
O2 C27 1.216(4) . ?
N1 C34 1.447(4) . ?
N1 C6 1.488(4) . ?
C33 C6 1.495(5) . ?
C33 C7 1.514(4) . ?
C33 C25 1.333(5) . ?
C35 C7 1.564(4) . ?
C35 C8 1.498(5) . ?
C35 C26 1.555(5) . ?
C35 C27 1.527(5) . ?
C34 C12 1.394(4) . ?
C34 C16 1.381(5) . ?
N5 C27 1.364(5) . ?
N5 C28 1.454(4) . ?
N5 C29 1.419(5) . ?
C1 H1A 0.9600 . ?
C1 H1B 0.9600 . ?
C1 H1C 0.9600 . ?
C1 C2 1.538(8) . ?
C2 C3 1.343(8) . ?
C2 C32 1.391(9) . ?
C3 H3 0.9300 . ?
C3 C4 1.365(7) . ?
C4 H4 0.9300 . ?
C4 C5 1.381(6) . ?
C5 C31 1.347(6) . ?
C6 H6 0.9800 . ?
C6 C17 1.530(5) . ?
C7 H7 0.9800 . ?
C7 C12 1.506(4) . ?
C8 C9 1.375(5) . ?
C8 C29 1.387(5) . ?
C9 H9 0.9300 . ?
C9 C10 1.401(6) . ?
C10 H10 0.9300 . ?
C10 C11 1.383(7) . ?
C11 H11 0.9300 . ?
C11 C30 1.381(6) . ?
C12 C13 1.392(5) . ?
C13 H13 0.9300 . ?
C13 C14 1.376(5) . ?
C14 H14 0.9300 . ?
C14 C15 1.380(6) . ?
C15 H15 0.9300 . ?
C15 C16 1.381(5) . ?
C16 H16 0.9300 . ?
C17 H17A 0.9700 . ?
C17 H17B 0.9700 . ?
C17 C18 1.526(5) . ?
C18 H18A 0.9700 . ?
C18 H18B 0.9700 . ?
C18 C19 1.510(5) . ?
C19 C20 1.357(7) . ?
C19 C24 1.360(6) . ?
C20 H20 0.9300 . ?
C20 C21 1.401(7) . ?
C21 H21 0.9300 . ?
C21 C22 1.331(9) . ?
C22 H22 0.9300 . ?
C22 C23 1.333(9) . ?
C23 H23 0.9300 . ?
C23 C24 1.374(7) . ?
C24 H24 0.9300 . ?
C25 H25 0.9300 . ?
C25 C26 1.454(5) . ?
C28 H28A 0.9600 . ?
C28 H28B 0.9600 . ?
C28 H28C 0.9600 . ?
C29 C30 1.375(6) . ?
C30 H30 0.9300 . ?
C31 H31 0.9300 . ?
C31 C32 1.401(8) . ?
C32 H32 0.9300 . ?

loop_
_geom_torsion_atom_site_label_1
_geom_torsion_atom_site_label_2
_geom_torsion_atom_site_label_3
_geom_torsion_atom_site_label_4
_geom_torsion
_geom_torsion_site_symmetry_1
_geom_torsion_site_symmetry_2
_geom_torsion_site_symmetry_3
_geom_torsion_site_symmetry_4
_geom_torsion_publ_flag
S1 N1 C34 C12 -110.3(3) . . . . ?
S1 N1 C34 C16 68.7(4) . . . . ?
S1 N1 C6 C33 105.2(3) . . . . ?
S1 N1 C6 C17 -132.7(3) . . . . ?
S1 C5 C31 C32 -178.2(4) . . . . ?
O3 S1 N1 C34 174.6(3) . . . . ?
O3 S1 N1 C6 23.3(3) . . . . ?
O3 S1 C5 C4 166.5(3) . . . . ?
O3 S1 C5 C31 -17.3(4) . . . . ?
O4 S1 N1 C34 -56.8(3) . . . . ?
O4 S1 N1 C6 151.9(3) . . . . ?
O4 S1 C5 C4 36.2(4) . . . . ?
O4 S1 C5 C31 -147.6(4) . . . . ?
N1 S1 C5 C4 -78.3(4) . . . . ?
N1 S1 C5 C31 98.0(4) . . . . ?
N1 C34 C12 C7 0.7(5) . . . . ?
N1 C34 C12 C13 176.4(3) . . . . ?
N1 C34 C16 C15 -176.2(4) . . . . ?
N1 C6 C17 C18 58.4(4) . . . . ?
C33 C6 C17 C18 179.7(3) . . . . ?
C33 C7 C12 C34 -33.8(5) . . . . ?
C33 C7 C12 C13 150.8(3) . . . . ?
C33 C25 C26 C36 -173.6(5) . . . . ?
C33 C25 C26 C35 11.7(5) . . . . ?
C35 C7 C12 C34 -155.5(3) . . . . ?
C35 C7 C12 C13 29.1(5) . . . . ?
C35 C8 C9 C10 175.1(4) . . . . ?
C35 C8 C29 N5 3.7(4) . . . . ?
C35 C8 C29 C30 -175.1(4) . . . . ?
C34 N1 C6 C33 -46.5(4) . . . . ?
C34 N1 C6 C17 75.6(3) . . . . ?
C34 C12 C13 C14 0.4(6) . . . . ?
N5 C29 C30 C11 -179.1(5) . . . . ?
C1 C2 C3 C4 178.2(6) . . . . ?
C1 C2 C32 C31 179.6(6) . . . . ?
C2 C3 C4 C5 1.7(9) . . . . ?
C3 C2 C32 C31 -1.1(10) . . . . ?
C3 C4 C5 S1 176.2(4) . . . . ?
C3 C4 C5 C31 -0.1(7) . . . . ?
C4 C5 C31 C32 -2.0(8) . . . . ?
C5 S1 N1 C34 57.1(3) . . . . ?
C5 S1 N1 C6 -94.2(3) . . . . ?
C5 C31 C32 C2 2.6(9) . . . . ?
C6 N1 C34 C12 42.4(5) . . . . ?
C6 N1 C34 C16 -138.6(4) . . . . ?
C6 C33 C7 C35 158.2(3) . . . . ?
C6 C33 C7 C12 26.9(5) . . . . ?
C6 C33 C25 C26 -171.8(4) . . . . ?
C6 C17 C18 C19 -179.2(3) . . . . ?
C7 C33 C6 N1 11.5(5) . . . . ?
C7 C33 C6 C17 -108.5(4) . . . . ?
C7 C33 C25 C26 4.4(5) . . . . ?
C7 C35 C8 C9 51.4(5) . . . . ?
C7 C35 C8 C29 -133.6(3) . . . . ?
C7 C35 C26 C36 163.3(4) . . . . ?
C7 C35 C26 C25 -21.8(4) . . . . ?
C7 C35 C27 O2 -43.8(5) . . . . ?
C7 C35 C27 N5 136.4(3) . . . . ?
C7 C12 C13 C14 175.8(4) . . . . ?
C8 C35 C7 C33 -95.6(3) . . . . ?
C8 C35 C7 C12 30.6(5) . . . . ?
C8 C35 C26 C36 -70.4(5) . . . . ?
C8 C35 C26 C25 104.6(3) . . . . ?
C8 C35 C27 O2 -174.5(3) . . . . ?
C8 C35 C27 N5 5.6(3) . . . . ?
C8 C9 C10 C11 -1.9(7) . . . . ?
C8 C29 C30 C11 -0.5(7) . . . . ?
C9 C8 C29 N5 179.5(3) . . . . ?
C9 C8 C29 C30 0.7(6) . . . . ?
C9 C10 C11 C30 2.1(8) . . . . ?
C10 C11 C30 C29 -0.8(8) . . . . ?
C12 C34 C16 C15 2.8(6) . . . . ?
C12 C13 C14 C15 1.4(6) . . . . ?
C13 C14 C15 C16 -1.2(7) . . . . ?
C14 C15 C16 C34 -0.9(6) . . . . ?
C16 C34 C12 C7 -178.2(3) . . . . ?
C16 C34 C12 C13 -2.5(6) . . . . ?
C17 C18 C19 C20 104.2(5) . . . . ?
C17 C18 C19 C24 -75.8(5) . . . . ?
C18 C19 C20 C21 179.1(5) . . . . ?
C18 C19 C24 C23 179.7(5) . . . . ?
C19 C20 C21 C22 2.4(10) . . . . ?
C20 C19 C24 C23 -0.3(7) . . . . ?
C20 C21 C22 C23 -2.9(10) . . . . ?
C21 C22 C23 C24 1.8(10) . . . . ?
C22 C23 C24 C19 -0.1(9) . . . . ?
C24 C19 C20 C21 -0.9(8) . . . . ?
C25 C33 C6 N1 -172.7(4) . . . . ?
C25 C33 C6 C17 67.3(5) . . . . ?
C25 C33 C7 C35 -18.3(4) . . . . ?
C25 C33 C7 C12 -149.6(3) . . . . ?
C26 C35 C7 C33 23.4(4) . . . . ?
C26 C35 C7 C12 149.6(3) . . . . ?
C26 C35 C8 C9 -64.3(5) . . . . ?
C26 C35 C8 C29 110.7(3) . . . . ?
C26 C35 C27 O2 70.4(4) . . . . ?
C26 C35 C27 N5 -109.5(3) . . . . ?
C27 C35 C7 C33 142.1(3) . . . . ?
C27 C35 C7 C12 -91.8(4) . . . . ?
C27 C35 C8 C9 179.3(4) . . . . ?
C27 C35 C8 C29 -5.6(4) . . . . ?
C27 C35 C26 C36 41.4(5) . . . . ?
C27 C35 C26 C25 -143.7(3) . . . . ?
C27 N5 C29 C8 0.1(4) . . . . ?
C27 N5 C29 C30 178.8(4) . . . . ?
C28 N5 C27 O2 -5.7(6) . . . . ?
C28 N5 C27 C35 174.2(3) . . . . ?
C28 N5 C29 C8 -177.8(3) . . . . ?
C28 N5 C29 C30 0.9(7) . . . . ?
C29 N5 C27 O2 176.4(3) . . . . ?
C29 N5 C27 C35 -3.7(4) . . . . ?
C29 C8 C9 C10 0.5(6) . . . . ?
C32 C2 C3 C4 -1.1(10) . . . . ?

loop_
_smtbx_masks_void_nr
_smtbx_masks_void_average_x
_smtbx_masks_void_average_y
_smtbx_masks_void_average_z
_smtbx_masks_void_volume
_smtbx_masks_void_count_electrons
_smtbx_masks_void_content
1 -0.066 -0.066 0.000 12.6 0.0 ?
2 0.066 0.066 0.500 12.6 0.0 ?
3 -0.122 0.122 0.250 236.5 49.1 '1 n-Hexane'
4 0.122 0.878 0.750 236.5 49.2 '1 n-Hexane'
5 0.378 0.378 1.000 236.5 49.1 '1 n-Hexane'
6 0.622 0.622 0.500 236.5 49.1 '1 n-Hexane'
7 0.434 0.566 0.250 12.6 0.0 ?
8 0.566 0.434 0.750 12.6 0.0 ?
